data_4134326
loop_
_publ_author_name
'Wang, Guocang'
'Walley, Jacob E.'
'Dickie, Diane A.'
'Pan, Sudip'
'Frenking, Gernot'
'Gilliard, Jr, Robert J'

_publ_section_title
;
 A Stable, Crystalline Beryllium Radical Cation.
;
_journal_name_full 'Journal of the American Chemical Society'
_journal_paper_doi 10.1021/jacs.9b13777
_journal_year 2020
_chemical_formula_sum 'C67 H86 B Be F24.01 N3 Na2 O5'
_chemical_formula_weight 1535.47
_space_group_crystal_system monoclinic
_space_group_IT_number 14
_space_group_name_Hall '-P 2ybc'
_space_group_name_H-M_alt 'P 1 21/c 1'
_atom_sites_solution_hydrogens geom
_atom_sites_solution_primary dual
_cell_angle_alpha 90
_cell_angle_beta 111.118(4)
_cell_angle_gamma 90
_cell_formula_units_Z 4
_cell_length_a 17.902(2)
_cell_length_b 21.874(3)
_cell_length_c 20.278(3)
_cell_measurement_reflns_used 9517
_cell_measurement_temperature 100.(2)
_cell_measurement_theta_max 21.9714
_cell_measurement_theta_min 2.2259
_cell_volume 7407.3(17)
_computing_cell_refinement 'SAINT V8.38A (Bruker AXS Inc., 2017)'
_computing_data_collection 'Bruker Instrument Service v2017.5.0.0'
_computing_data_reduction 'SAINT V8.38A (Bruker AXS Inc., 2017)'
_computing_structure_refinement 'SHELXL-2018/3 (Sheldrick, 2018)'
_computing_structure_solution 'SHELXT 2014/5 (Sheldrick, 2014)'
_diffrn_ambient_temperature 100.(2)
_diffrn_detector_area_resol_mean 8.3333
_diffrn_measured_fraction_theta_full 0.995
_diffrn_measured_fraction_theta_max 0.995
_diffrn_measurement_device_type 'Bruker Kappa APEXII Duo'
_diffrn_measurement_method '\f and \w scans'
_diffrn_radiation_monochromator graphite
_diffrn_radiation_type 'Mo K\a'
_diffrn_radiation_wavelength 0.71073
_diffrn_reflns_av_R_equivalents 0.1036
_diffrn_reflns_av_unetI/netI 0.0934
_diffrn_reflns_limit_h_max 22
_diffrn_reflns_limit_h_min -22
_diffrn_reflns_limit_k_max 27
_diffrn_reflns_limit_k_min -27
_diffrn_reflns_limit_l_max 21
_diffrn_reflns_limit_l_min -25
_diffrn_reflns_number 80578
_diffrn_reflns_theta_full 26.45
_diffrn_reflns_theta_max 26.45
_diffrn_reflns_theta_min 1.42
_diffrn_source 'fine-focus sealed tube'
_exptl_absorpt_coefficient_mu 0.136
_exptl_absorpt_correction_T_max 0.99
_exptl_absorpt_correction_T_min 0.87
_exptl_absorpt_correction_type multi-scan
_exptl_absorpt_process_details
;
SADABS-2016/2 - Bruker AXS area detector scaling and absorption correction
;
_exptl_crystal_colour colourless
_exptl_crystal_density_diffrn 1.377
_exptl_crystal_density_method 'not measured'
_exptl_crystal_description block
_exptl_crystal_F_000 3185
_exptl_crystal_size_max 0.410
_exptl_crystal_size_mid 0.130
_exptl_crystal_size_min 0.080
_refine_diff_density_max 0.649
_refine_diff_density_min -0.415
_refine_ls_extinction_method none
_refine_ls_goodness_of_fit_ref 1.003
_refine_ls_hydrogen_treatment constr
_refine_ls_matrix_type full
_refine_ls_number_parameters 1003
_refine_ls_number_reflns 15228
_refine_ls_number_restraints 37
_refine_ls_restrained_S_all 1.005
_refine_ls_R_factor_all 0.1397
_refine_ls_R_factor_gt 0.0626
_refine_ls_shift/su_max 0.003
_refine_ls_shift/su_mean 0.000
_refine_ls_structure_factor_coef Fsqd
_refine_ls_weighting_details 'w=1/[\s^2^(Fo^2^)+(0.0552P)^2^+5.4664P] where P=(Fo^2^+2Fc^2^)/3'
_refine_ls_weighting_scheme calc
_refine_ls_wR_factor_gt 0.1232
_refine_ls_wR_factor_ref 0.1522
_reflns_number_gt 8338
_reflns_number_total 15228
_reflns_threshold_expression 'I > 2\s(I)'
_cod_data_source_file ja9b13777_si_002.cif
_cod_data_source_block 4
_cod_depositor_comments
;
The following automatic conversions were performed:

data item '_exptl_absorpt_correction_type' value 'Multi-Scan' was
changed to 'multi-scan' in accordance with the
/home/data/users/saulius/crontab/automatic-downloads/rss-feeds/ACS/lib/dictionaries/cif_core.dic
dictionary named 'cif_core.dic' version 2.4.2 last updated on
2011-04-26.

Automatic conversion script
Id: cif_fix_values 7556 2019-12-06 15:28:31Z antanas 
;
_cod_original_cell_volume 7407.3(16)
_cod_original_sg_symbol_H-M 'P 21/c'
_cod_database_code 4134326

loop_
_space_group_symop_operation_xyz
'x, y, z'
'-x, y+1/2, -z+1/2'
'-x, -y, -z'
'x, -y-1/2, z-1/2'

loop_
_atom_site_type_symbol
_atom_site_label
_atom_site_fract_x
_atom_site_fract_y
_atom_site_fract_z
_atom_site_U_iso_or_equiv
_atom_site_adp_type
_atom_site_calc_flag
_atom_site_refinement_flags_adp
_atom_site_refinement_flags_occupancy
_atom_site_refinement_flags_posn
_atom_site_occupancy
_atom_site_disorder_assembly
_atom_site_disorder_group
Na Na1 0.71273(8) 0.35547(5) 0.60355(6) 0.0319(3) Uani d . . . 1.0 . .
Na Na2 0.77775(8) 0.57977(5) 0.51760(7) 0.0345(3) Uani d . . . 1.0 . .
F F1 0.58602(11) 0.79833(9) 0.59370(10) 0.0392(5) Uani d . . . 1.0 . .
F F2 0.63770(12) 0.81462(9) 0.70566(11) 0.0449(6) Uani d . . . 1.0 . .
F F3 0.67135(11) 0.73593(8) 0.66155(10) 0.0378(5) Uani d . . . 1.0 . .
F F7 0.92699(11) 0.78743(8) 0.43421(10) 0.0363(5) Uani d . . . 1.0 . .
F F8 0.84187(11) 0.72126(8) 0.37219(11) 0.0396(5) Uani d . . . 1.0 . .
F F9 0.87462(12) 0.79627(9) 0.32116(10) 0.0430(5) Uani d . . . 1.0 . .
F F10 0.55462(12) 0.76949(10) 0.27243(14) 0.0657(8) Uani d . . . 1.0 . .
F F11 0.55633(14) 0.85565(14) 0.22778(11) 0.0780(9) Uani d . . . 1.0 . .
F F12 0.51102(11) 0.84607(11) 0.30972(11) 0.0538(7) Uani d . . . 1.0 . .
F F13 0.97684(14) 1.07166(10) 0.71902(10) 0.0509(6) Uani d . . . 1.0 . .
F F14 0.87015(12) 1.12417(9) 0.68280(9) 0.0371(5) Uani d . . . 1.0 . .
F F15 0.97481(13) 1.15860(9) 0.66949(10) 0.0472(6) Uani d . . . 1.0 . .
F F16 0.95974(11) 1.03811(8) 0.38902(9) 0.0322(5) Uani d . . . 1.0 . .
F F17 1.00046(11) 1.12281(9) 0.44324(9) 0.0388(5) Uani d . . . 1.0 . .
F F18 0.87899(11) 1.11350(8) 0.37195(9) 0.0330(5) Uani d . . . 1.0 . .
F F19 0.52146(16) 1.14199(12) 0.31957(12) 0.0726(8) Uani d . . . 1.0 . .
F F20 0.63566(13) 1.12083(11) 0.32024(11) 0.0552(6) Uani d . . . 1.0 . .
F F21 0.54384(16) 1.05702(10) 0.27849(10) 0.0645(8) Uani d . . . 1.0 . .
F F22 0.49089(11) 1.12002(9) 0.54438(10) 0.0384(5) Uani d . . . 1.0 . .
F F23 0.61136(11) 1.11657(8) 0.62022(10) 0.0340(5) Uani d . . . 1.0 . .
F F24 0.53417(11) 1.03943(8) 0.60667(10) 0.0331(5) Uani d . . . 1.0 . .
O O1 0.73188(13) 0.44682(9) 0.56221(10) 0.0222(5) Uani d . . . 1.0 . .
O O2 0.76140(12) 0.49664(9) 0.45456(10) 0.0217(5) Uani d . . . 1.0 . .
O O3 0.73992(12) 0.37654(8) 0.45839(10) 0.0219(5) Uani d . . . 1.0 . .
O O4 0.68165(16) 0.29425(11) 0.68214(13) 0.0427(7) Uani d . . . 1.0 . .
N N1 0.74143(16) 0.50712(11) 0.59425(13) 0.0241(6) Uani d . . . 1.0 . .
N N2 0.76472(15) 0.48401(11) 0.38503(12) 0.0227(6) Uani d . . . 1.0 . .
N N3 0.73038(15) 0.32323(10) 0.49646(12) 0.0199(6) Uani d . . . 1.0 . .
C C1 0.8125(2) 0.50436(16) 0.66227(17) 0.0354(9) Uani d . . . 1.0 . .
C C2 0.8172(2) 0.56579(19) 0.6999(2) 0.0598(13) Uani d . . . 1.0 . .
H H2A 0.860551 0.563767 0.746906 0.072 Uiso calc U . R 1.0 . .
H H2B 0.831397 0.598096 0.672288 0.072 Uiso calc U . R 1.0 . .
C C3 0.7399(3) 0.5834(2) 0.7095(2) 0.0711(15) Uani d . . . 1.0 . .
H H3A 0.745926 0.62379 0.732956 0.085 Uiso calc U . R 1.0 . .
H H3B 0.726444 0.552882 0.739481 0.085 Uiso calc U . R 1.0 . .
C C4 0.6736(2) 0.58612(17) 0.6370(2) 0.0464(10) Uani d . . . 1.0 . .
H H4A 0.6866 0.618366 0.608554 0.056 Uiso calc U . R 1.0 . .
H H4B 0.622836 0.597628 0.642723 0.056 Uiso calc U . R 1.0 . .
C C5 0.6618(2) 0.52554(14) 0.59695(17) 0.0285(8) Uani d . . . 1.0 . .
C C6 0.8868(2) 0.49665(16) 0.64252(19) 0.0392(9) Uani d . . . 1.0 . .
H H6A 0.883613 0.457643 0.617882 0.059 Uiso calc U . R 1.0 . .
H H6B 0.93485 0.497091 0.685534 0.059 Uiso calc U . R 1.0 . .
H H6C 0.889467 0.530268 0.611511 0.059 Uiso calc U . R 1.0 . .
C C7 0.8135(3) 0.45154(19) 0.71236(19) 0.0543(12) Uani d . . . 1.0 . .
H H7A 0.764136 0.452316 0.722793 0.081 Uiso calc U . R 1.0 . .
H H7B 0.859769 0.455979 0.756411 0.081 Uiso calc U . R 1.0 . .
H H7C 0.81722 0.412587 0.689871 0.081 Uiso calc U . R 1.0 . .
C C8 0.6055(2) 0.53639(15) 0.52120(18) 0.0334(8) Uani d . . . 1.0 . .
H H8A 0.629605 0.566005 0.498527 0.05 Uiso calc U . R 1.0 . .
H H8B 0.5544 0.552411 0.52127 0.05 Uiso calc U . R 1.0 . .
H H8C 0.596233 0.497741 0.495033 0.05 Uiso calc U . R 1.0 . .
C C9 0.6202(2) 0.47854(17) 0.6287(2) 0.0447(10) Uani d . . . 1.0 . .
H H9A 0.61412 0.439787 0.603056 0.067 Uiso calc U . R 1.0 . .
H H9B 0.567343 0.493933 0.624687 0.067 Uiso calc U . R 1.0 . .
H H9C 0.652761 0.471977 0.678672 0.067 Uiso calc U . R 1.0 . .
C C10 0.6931(2) 0.51150(14) 0.33068(16) 0.0273(8) Uani d . . . 1.0 . .
C C11 0.6996(2) 0.50007(17) 0.25871(17) 0.0393(9) Uani d . . . 1.0 . .
H H11A 0.692433 0.455851 0.247874 0.047 Uiso calc U . R 1.0 . .
H H11B 0.655698 0.52209 0.222112 0.047 Uiso calc U . R 1.0 . .
C C12 0.7785(2) 0.52030(19) 0.25488(19) 0.0493(11) Uani d . . . 1.0 . .
H H12A 0.784716 0.565074 0.261853 0.059 Uiso calc U . R 1.0 . .
H H12B 0.780341 0.510342 0.207849 0.059 Uiso calc U . R 1.0 . .
C C13 0.8458(2) 0.48750(17) 0.31218(19) 0.0417(10) Uani d . . . 1.0 . .
H H13A 0.897684 0.500648 0.309852 0.05 Uiso calc U . R 1.0 . .
H H13B 0.840457 0.442961 0.303001 0.05 Uiso calc U . R 1.0 . .
C C14 0.8461(2) 0.49993(14) 0.38692(17) 0.0285(8) Uani d . . . 1.0 . .
C C15 0.6784(2) 0.58005(14) 0.33980(18) 0.0355(9) Uani d . . . 1.0 . .
H H15A 0.679034 0.587259 0.387702 0.053 Uiso calc U . R 1.0 . .
H H15B 0.62621 0.592009 0.305251 0.053 Uiso calc U . R 1.0 . .
H H15C 0.720596 0.604355 0.332243 0.053 Uiso calc U . R 1.0 . .
C C16 0.6204(2) 0.47648(15) 0.33324(18) 0.0324(8) Uani d . . . 1.0 . .
H H16A 0.631278 0.43248 0.334985 0.049 Uiso calc U . R 1.0 . .
H H16B 0.573728 0.485884 0.29092 0.049 Uiso calc U . R 1.0 . .
H H16C 0.609578 0.488601 0.375455 0.049 Uiso calc U . R 1.0 . .
C C17 0.8764(2) 0.56479(15) 0.4105(2) 0.0414(10) Uani d . . . 1.0 . .
H H17A 0.841813 0.594473 0.377191 0.062 Uiso calc U . R 1.0 . .
H H17B 0.931345 0.568996 0.41172 0.062 Uiso calc U . R 1.0 . .
H H17C 0.875336 0.572372 0.457839 0.062 Uiso calc U . R 1.0 . .
C C18 0.9044(2) 0.45511(16) 0.43812(19) 0.0371(9) Uani d . . . 1.0 . .
H H18A 0.907876 0.464049 0.486506 0.056 Uiso calc U . R 1.0 . .
H H18B 0.95745 0.459415 0.434919 0.056 Uiso calc U . R 1.0 . .
H H18C 0.885063 0.41321 0.425697 0.056 Uiso calc U . R 1.0 . .
C C19 0.80471(19) 0.28540(14) 0.51209(16) 0.0239(7) Uani d . . . 1.0 . .
C C20 0.7925(2) 0.22652(14) 0.54705(17) 0.0295(8) Uani d . . . 1.0 . .
H H20A 0.790996 0.236428 0.594192 0.035 Uiso calc U . R 1.0 . .
H H20B 0.83897 0.199317 0.554208 0.035 Uiso calc U . R 1.0 . .
C C21 0.7160(2) 0.19221(14) 0.50448(18) 0.0325(8) Uani d . . . 1.0 . .
H H21A 0.719384 0.17759 0.459437 0.039 Uiso calc U . R 1.0 . .
H H21B 0.709359 0.156248 0.531511 0.039 Uiso calc U . R 1.0 . .
C C22 0.6450(2) 0.23480(14) 0.48954(18) 0.0305(8) Uani d . . . 1.0 . .
H H22A 0.638974 0.245514 0.534796 0.037 Uiso calc U . R 1.0 . .
H H22B 0.595847 0.213033 0.460005 0.037 Uiso calc U . R 1.0 . .
C C23 0.65285(19) 0.29390(13) 0.45170(16) 0.0230(7) Uani d . . . 1.0 . .
C C24 0.8733(2) 0.32149(15) 0.56565(17) 0.0313(8) Uani d . . . 1.0 . .
H H24A 0.883978 0.358347 0.543002 0.047 Uiso calc U . R 1.0 . .
H H24B 0.921552 0.29602 0.582351 0.047 Uiso calc U . R 1.0 . .
H H24C 0.858242 0.333191 0.605829 0.047 Uiso calc U . R 1.0 . .
C C25 0.8290(2) 0.27180(15) 0.44813(18) 0.0322(8) Uani d . . . 1.0 . .
H H25A 0.797697 0.237135 0.421616 0.048 Uiso calc U . R 1.0 . .
H H25B 0.886122 0.261748 0.464597 0.048 Uiso calc U . R 1.0 . .
H H25C 0.818546 0.307834 0.417414 0.048 Uiso calc U . R 1.0 . .
C C26 0.6431(2) 0.28136(15) 0.37459(16) 0.0304(8) Uani d . . . 1.0 . .
H H26A 0.660977 0.317108 0.355158 0.046 Uiso calc U . R 1.0 . .
H H26B 0.586616 0.273199 0.346829 0.046 Uiso calc U . R 1.0 . .
H H26C 0.675397 0.245756 0.372526 0.046 Uiso calc U . R 1.0 . .
C C27 0.58500(19) 0.33776(15) 0.44990(17) 0.0292(8) Uani d . . . 1.0 . .
H H27A 0.590199 0.348248 0.498342 0.044 Uiso calc U . R 1.0 . .
H H27B 0.533197 0.317911 0.425861 0.044 Uiso calc U . R 1.0 . .
H H27C 0.588377 0.375057 0.424347 0.044 Uiso calc U . R 1.0 . .
C C28 0.6043(3) 0.27561(18) 0.6799(2) 0.0500(11) Uani d . . . 1.0 . .
H H28A 0.604164 0.273194 0.728574 0.06 Uiso calc U . R 1.0 . .
H H28B 0.591923 0.234473 0.658332 0.06 Uiso calc U . R 1.0 . .
C C29 0.5422(3) 0.3197(2) 0.6379(2) 0.0615(13) Uani d . . . 1.0 . .
H H29A 0.538665 0.31899 0.588571 0.092 Uiso calc U . R 1.0 . .
H H29B 0.556664 0.360957 0.657219 0.092 Uiso calc U . R 1.0 . .
H H29C 0.490313 0.308314 0.64035 0.092 Uiso calc U . R 1.0 . .
C C36 0.77020(17) 0.90385(12) 0.57530(14) 0.0153(6) Uani d . . . 1.0 . .
C C37 0.84705(18) 0.89218(12) 0.62434(14) 0.0166(7) Uani d . . . 1.0 . .
H H37 0.891282 0.91264 0.618885 0.02 Uiso calc U . R 1.0 . .
C C38 0.86141(18) 0.85203(13) 0.68054(15) 0.0199(7) Uani d . . . 1.0 . .
C C39 0.79801(18) 0.82057(13) 0.68931(15) 0.0192(7) Uani d . . . 1.0 . .
H H39 0.806981 0.793033 0.727631 0.023 Uiso calc U . R 1.0 . .
C C40 0.72143(18) 0.83042(12) 0.64069(15) 0.0173(7) Uani d . . . 1.0 . .
C C41 0.70756(18) 0.87110(13) 0.58515(15) 0.0176(7) Uani d . . . 1.0 . .
H H41 0.654342 0.876983 0.552926 0.021 Uiso calc U . R 1.0 . .
C C42 0.65426(19) 0.79543(14) 0.64990(16) 0.0230(7) Uani d . . . 1.0 . .
C C43 0.9436(2) 0.84329(14) 0.73266(16) 0.0258(8) Uani d . . D 1.0 . .
C C44 0.74074(17) 0.89897(12) 0.44040(14) 0.0160(7) Uani d . . . 1.0 . .
C C45 0.66443(18) 0.88515(13) 0.39188(14) 0.0175(7) Uani d . . . 1.0 . .
H H45 0.61993 0.90782 0.393649 0.021 Uiso calc U . R 1.0 . .
C C46 0.65108(18) 0.83933(13) 0.34092(15) 0.0196(7) Uani d . . . 1.0 . .
C C47 0.71449(18) 0.80508(13) 0.33747(15) 0.0197(7) Uani d . . . 1.0 . .
H H47 0.705882 0.773417 0.303457 0.024 Uiso calc U . R 1.0 . .
C C48 0.79074(18) 0.81789(13) 0.38458(15) 0.0184(7) Uani d . . . 1.0 . .
C C49 0.80406(18) 0.86419(12) 0.43471(15) 0.0183(7) Uani d . . . 1.0 . .
H H49 0.85721 0.872409 0.46576 0.022 Uiso calc U . R 1.0 . .
C C50 0.85839(19) 0.78131(14) 0.37880(17) 0.0250(8) Uani d . . . 1.0 . .
C C51 0.56867(19) 0.82826(15) 0.28848(16) 0.0264(8) Uani d . . . 1.0 . .
C C52 0.82828(17) 0.99554(12) 0.51930(15) 0.0170(7) Uani d . . . 1.0 . .
C C53 0.86008(17) 1.01403(12) 0.46914(15) 0.0164(6) Uani d . . . 1.0 . .
H H53 0.845075 0.992695 0.42548 0.02 Uiso calc U . R 1.0 . .
C C54 0.91329(18) 1.06294(13) 0.48112(15) 0.0183(7) Uani d . . . 1.0 . .
C C55 0.93863(18) 1.09411(13) 0.54453(15) 0.0185(7) Uani d . . . 1.0 . .
H H55 0.975701 1.126902 0.552889 0.022 Uiso calc U . R 1.0 . .
C C56 0.90848(17) 1.07625(12) 0.59585(15) 0.0179(7) Uani d . . . 1.0 . .
C C57 0.85436(18) 1.02869(12) 0.58264(15) 0.0180(7) Uani d . . . 1.0 . .
H H57 0.833817 1.017929 0.618229 0.022 Uiso calc U . R 1.0 . .
C C58 0.9330(2) 1.10773(14) 0.66608(16) 0.0235(7) Uani d . . . 1.0 . .
C C59 0.93843(19) 1.08404(14) 0.42230(16) 0.0217(7) Uani d . . . 1.0 . .
C C60 0.67814(18) 0.99392(12) 0.48710(15) 0.0166(7) Uani d . . . 1.0 . .
C C61 0.64293(17) 1.01408(12) 0.53419(15) 0.0176(7) Uani d . . . 1.0 . .
H H61 0.658774 0.996206 0.579881 0.021 Uiso calc U . R 1.0 . .
C C62 0.58492(17) 1.05993(12) 0.51579(15) 0.0177(7) Uani d . . . 1.0 . .
C C63 0.55879(18) 1.08660(13) 0.44938(16) 0.0203(7) Uani d . . . 1.0 . .
H H63 0.51785 1.116753 0.436524 0.024 Uiso calc U . R 1.0 . .
C C64 0.59421(18) 1.06791(13) 0.40243(15) 0.0192(7) Uani d . . . 1.0 . .
C C65 0.65247(18) 1.02328(12) 0.42135(15) 0.0190(7) Uani d . . . 1.0 . .
H H65 0.676329 1.011902 0.38821 0.023 Uiso calc U . R 1.0 . .
C C66 0.5719(2) 1.09628(14) 0.33079(17) 0.0274(8) Uani d . . . 1.0 . .
C C67 0.55499(19) 1.08352(13) 0.57090(16) 0.0228(7) Uani d . . . 1.0 . .
B B1 0.7550(2) 0.94741(15) 0.50580(17) 0.0177(7) Uani d . . . 1.0 . .
Be Be1 0.7450(2) 0.43956(18) 0.4902(2) 0.0203(9) Uani d . . . 1.0 . .
F F4 0.9634(3) 0.8844(3) 0.7859(3) 0.0354(7) Uani d . P D 0.450(4) A 1
F F5 1.0010(3) 0.8494(3) 0.7042(3) 0.0354(7) Uani d . P D 0.450(4) A 1
F F6 0.9574(3) 0.7876(3) 0.7644(3) 0.0354(7) Uani d . P D 0.450(4) A 1
O O5 0.8432(4) 0.6666(3) 0.5608(3) 0.0406(17) Uani d . P . 0.634(6) B 1
C C30 0.7404(6) 0.2460(5) 0.7224(6) 0.051(3) Uani d . P . 0.565(11) C 1
H H30A 0.728061 0.232898 0.764116 0.062 Uiso calc U P R 0.565(11) C 1
H H30B 0.736255 0.209904 0.691892 0.062 Uiso calc U P R 0.565(11) C 1
C C31 0.8213(6) 0.2709(3) 0.7453(4) 0.053(3) Uani d . P . 0.565(11) C 1
H H31A 0.835052 0.280173 0.703777 0.079 Uiso calc U P R 0.565(11) C 1
H H31B 0.859156 0.24077 0.774907 0.079 Uiso calc U P R 0.565(11) C 1
H H31C 0.823998 0.308338 0.772527 0.079 Uiso calc U P R 0.565(11) C 1
C C32 0.8064(5) 0.7240(3) 0.5405(4) 0.0392(19) Uani d . P . 0.634(6) B 1
H H32A 0.834885 0.747199 0.514823 0.047 Uiso calc U P R 0.634(6) B 1
H H32B 0.809807 0.747612 0.583145 0.047 Uiso calc U P R 0.634(6) B 1
C C33 0.7209(5) 0.7164(3) 0.4943(4) 0.0374(19) Uani d . P . 0.634(6) B 1
H H33A 0.717713 0.694963 0.450906 0.056 Uiso calc U P R 0.634(6) B 1
H H33B 0.695644 0.756616 0.482293 0.056 Uiso calc U P R 0.634(6) B 1
H H33C 0.693111 0.692431 0.519307 0.056 Uiso calc U P R 0.634(6) B 1
C C34 0.9241(5) 0.6728(4) 0.6162(5) 0.063(2) Uani d . P . 0.634(6) B 1
H H34A 0.920599 0.699768 0.654241 0.076 Uiso calc U P R 0.634(6) B 1
H H34B 0.942657 0.63217 0.637166 0.076 Uiso calc U P R 0.634(6) B 1
C C35 0.9819(5) 0.6978(4) 0.5890(5) 0.075(2) Uani d . P . 0.634(6) B 1
H H35A 0.979316 0.675276 0.546432 0.113 Uiso calc U P R 0.634(6) B 1
H H35B 1.035765 0.694053 0.624861 0.113 Uiso calc U P R 0.634(6) B 1
H H35C 0.969851 0.741021 0.577157 0.113 Uiso calc U P R 0.634(6) B 1
F F4A 0.9804(5) 0.8977(3) 0.7570(5) 0.0354(7) Uani d . P D 0.259(3) A 2
F F5A 0.9906(5) 0.8171(4) 0.6988(4) 0.0354(7) Uani d . P D 0.259(3) A 2
F F6A 0.9499(5) 0.8101(5) 0.7881(4) 0.0354(7) Uani d . P D 0.259(3) A 2
O O5A 0.8156(7) 0.6847(5) 0.5337(6) 0.037(3) Uani d . P . 0.366(6) B 2
C C30A 0.7484(8) 0.2787(6) 0.7410(6) 0.044(4) Uani d . P . 0.435(11) C 2
H H30D 0.741748 0.293559 0.784667 0.053 Uiso calc U P R 0.435(11) C 2
H H30C 0.797108 0.297692 0.737643 0.053 Uiso calc U P R 0.435(11) C 2
C C31A 0.7563(7) 0.2081(6) 0.7429(5) 0.048(3) Uani d . P . 0.435(11) C 2
H H31D 0.70878 0.18988 0.748119 0.073 Uiso calc U P R 0.435(11) C 2
H H31E 0.804114 0.196083 0.782893 0.073 Uiso calc U P R 0.435(11) C 2
H H31F 0.761051 0.193821 0.698734 0.073 Uiso calc U P R 0.435(11) C 2
C C32A 0.7548(10) 0.7268(6) 0.5302(8) 0.0392(19) Uani d . P . 0.366(6) B 2
H H32C 0.770666 0.768293 0.520904 0.047 Uiso calc U P R 0.366(6) B 2
H H32D 0.746423 0.727502 0.57587 0.047 Uiso calc U P R 0.366(6) B 2
C C33A 0.6783(8) 0.7079(6) 0.4715(7) 0.0374(19) Uani d . P . 0.366(6) B 2
H H33D 0.68835 0.703348 0.427375 0.056 Uiso calc U P R 0.366(6) B 2
H H33E 0.637249 0.739316 0.465454 0.056 Uiso calc U P R 0.366(6) B 2
H H33F 0.659569 0.668921 0.483699 0.056 Uiso calc U P R 0.366(6) B 2
C C34A 0.8915(8) 0.7073(6) 0.5805(7) 0.050(4) Uani d . P . 0.366(6) B 2
H H34C 0.893266 0.708111 0.629872 0.06 Uiso calc U P R 0.366(6) B 2
H H34D 0.901197 0.749184 0.566868 0.06 Uiso calc U P R 0.366(6) B 2
C C35A 0.9520(10) 0.6644(8) 0.5735(10) 0.075(2) Uani d . P . 0.366(6) B 2
H H35D 0.963513 0.674635 0.531008 0.113 Uiso calc U P R 0.366(6) B 2
H H35E 0.931392 0.62255 0.569494 0.113 Uiso calc U P R 0.366(6) B 2
H H35F 1.001285 0.667644 0.615161 0.113 Uiso calc U P R 0.366(6) B 2
F F4B 0.9484(4) 0.8541(4) 0.8002(3) 0.0354(7) Uani d . P D 0.296(4) A 3
F F5B 0.9994(4) 0.8788(4) 0.7236(4) 0.0354(7) Uani d . P D 0.296(4) A 3
F F6B 0.9665(4) 0.7844(3) 0.7359(4) 0.0354(7) Uani d . P D 0.296(4) A 3

loop_
_atom_site_aniso_label
_atom_site_aniso_U_11
_atom_site_aniso_U_22
_atom_site_aniso_U_33
_atom_site_aniso_U_12
_atom_site_aniso_U_13
_atom_site_aniso_U_23
Na1 0.0531(9) 0.0245(7) 0.0232(7) -0.0028(6) 0.0199(7) 0.0003(5)
Na2 0.0421(9) 0.0200(7) 0.0417(8) -0.0031(6) 0.0154(7) -0.0084(6)
F1 0.0279(12) 0.0434(12) 0.0392(12) -0.0101(9) 0.0035(10) 0.0192(10)
F2 0.0507(14) 0.0516(13) 0.0476(13) -0.0141(10) 0.0360(11) -0.0077(11)
F3 0.0364(12) 0.0219(10) 0.0537(13) -0.0028(8) 0.0144(11) 0.0149(9)
F7 0.0266(11) 0.0347(11) 0.0398(12) 0.0055(9) 0.0025(10) -0.0156(9)
F8 0.0372(12) 0.0189(10) 0.0637(14) -0.0010(8) 0.0194(11) -0.0162(9)
F9 0.0427(13) 0.0561(14) 0.0430(13) 0.0071(10) 0.0307(11) -0.0008(10)
F10 0.0326(13) 0.0489(14) 0.098(2) -0.0077(11) 0.0017(13) -0.0382(14)
F11 0.0431(15) 0.148(3) 0.0271(13) -0.0323(15) -0.0065(11) 0.0282(15)
F12 0.0221(12) 0.0899(18) 0.0498(14) -0.0066(11) 0.0134(11) -0.0414(13)
F13 0.0704(16) 0.0488(13) 0.0158(11) 0.0175(12) -0.0060(10) -0.0009(10)
F14 0.0450(13) 0.0429(12) 0.0295(11) -0.0037(10) 0.0208(10) -0.0160(9)
F15 0.0676(15) 0.0467(13) 0.0321(12) -0.0364(11) 0.0240(11) -0.0223(10)
F16 0.0459(12) 0.0313(11) 0.0307(11) 0.0056(9) 0.0273(10) 0.0031(8)
F17 0.0417(13) 0.0518(13) 0.0275(11) -0.0263(10) 0.0182(10) -0.0043(9)
F18 0.0365(12) 0.0393(11) 0.0238(10) 0.0076(9) 0.0116(9) 0.0149(9)
F19 0.102(2) 0.0806(18) 0.0468(15) 0.0634(16) 0.0402(15) 0.0414(13)
F20 0.0542(15) 0.0728(16) 0.0378(13) -0.0132(12) 0.0157(12) 0.0255(12)
F21 0.112(2) 0.0420(13) 0.0191(12) -0.0244(13) -0.0017(12) 0.0010(10)
F22 0.0372(12) 0.0479(12) 0.0334(11) 0.0204(10) 0.0169(10) 0.0012(10)
F23 0.0377(12) 0.0349(11) 0.0336(11) -0.0109(9) 0.0181(10) -0.0171(9)
F24 0.0473(13) 0.0267(10) 0.0382(11) -0.0064(9) 0.0310(10) -0.0028(9)
O1 0.0369(14) 0.0151(11) 0.0148(11) -0.0016(9) 0.0095(10) -0.0036(8)
O2 0.0310(13) 0.0199(11) 0.0144(11) -0.0016(9) 0.0084(10) -0.0006(9)
O3 0.0357(13) 0.0130(10) 0.0173(11) -0.0015(9) 0.0100(10) 0.0034(9)
O4 0.0561(18) 0.0493(16) 0.0290(15) -0.0099(13) 0.0228(14) 0.0020(12)
N1 0.0301(16) 0.0185(14) 0.0213(15) 0.0009(11) 0.0065(13) -0.0068(11)
N2 0.0314(16) 0.0244(14) 0.0138(14) -0.0031(12) 0.0102(12) 0.0006(11)
N3 0.0279(16) 0.0125(12) 0.0159(14) -0.0024(10) 0.0039(12) 0.0037(10)
C1 0.040(2) 0.037(2) 0.0203(19) 0.0048(17) -0.0003(17) -0.0124(16)
C2 0.051(3) 0.060(3) 0.052(3) 0.006(2) -0.002(2) -0.037(2)
C3 0.068(3) 0.078(3) 0.059(3) 0.011(3) 0.012(3) -0.049(3)
C4 0.048(3) 0.040(2) 0.051(3) 0.0067(19) 0.018(2) -0.0221(19)
C5 0.035(2) 0.0249(18) 0.028(2) 0.0013(15) 0.0143(17) -0.0040(15)
C6 0.036(2) 0.034(2) 0.035(2) 0.0016(17) -0.0012(18) -0.0132(17)
C7 0.063(3) 0.074(3) 0.019(2) 0.016(2) 0.006(2) 0.008(2)
C8 0.029(2) 0.034(2) 0.037(2) -0.0003(16) 0.0114(17) 0.0016(17)
C9 0.057(3) 0.048(2) 0.044(2) 0.008(2) 0.036(2) 0.0093(19)
C10 0.036(2) 0.0251(18) 0.0192(18) -0.0014(15) 0.0076(16) 0.0049(14)
C11 0.056(3) 0.042(2) 0.0204(19) 0.0033(19) 0.0142(18) 0.0065(16)
C12 0.069(3) 0.064(3) 0.024(2) -0.004(2) 0.027(2) 0.0070(19)
C13 0.052(3) 0.047(2) 0.036(2) -0.0049(19) 0.028(2) 0.0041(18)
C14 0.032(2) 0.0264(18) 0.031(2) -0.0047(15) 0.0157(17) 0.0027(15)
C15 0.044(2) 0.0275(19) 0.033(2) 0.0036(16) 0.0121(18) 0.0099(16)
C16 0.033(2) 0.033(2) 0.0258(19) -0.0029(16) 0.0032(17) 0.0057(16)
C17 0.045(2) 0.031(2) 0.053(3) -0.0079(17) 0.024(2) 0.0047(18)
C18 0.033(2) 0.036(2) 0.043(2) -0.0025(16) 0.0155(19) 0.0043(17)
C19 0.0287(19) 0.0217(17) 0.0190(17) 0.0016(14) 0.0059(15) -0.0002(13)
C20 0.037(2) 0.0214(17) 0.0270(19) 0.0033(15) 0.0074(17) 0.0037(14)
C21 0.043(2) 0.0174(17) 0.034(2) -0.0024(15) 0.0108(18) 0.0053(15)
C22 0.038(2) 0.0216(17) 0.030(2) -0.0070(15) 0.0100(17) 0.0003(15)
C23 0.0291(19) 0.0176(16) 0.0180(17) -0.0047(14) 0.0034(15) -0.0030(13)
C24 0.030(2) 0.0282(18) 0.029(2) -0.0009(15) 0.0032(17) 0.0001(15)
C25 0.034(2) 0.0295(19) 0.035(2) 0.0026(15) 0.0154(17) -0.0024(16)
C26 0.039(2) 0.0270(18) 0.0207(18) -0.0025(16) 0.0046(16) -0.0050(14)
C27 0.031(2) 0.0321(19) 0.0223(18) -0.0018(15) 0.0076(16) 0.0019(15)
C28 0.069(3) 0.045(2) 0.052(3) -0.013(2) 0.040(2) 0.001(2)
C29 0.063(3) 0.075(3) 0.058(3) -0.005(3) 0.035(3) 0.015(3)
C36 0.0209(18) 0.0156(15) 0.0101(15) -0.0008(12) 0.0065(14) -0.0027(12)
C37 0.0201(18) 0.0167(15) 0.0149(16) -0.0015(12) 0.0086(14) -0.0014(12)
C38 0.0243(19) 0.0204(16) 0.0138(16) 0.0007(13) 0.0055(14) -0.0005(13)
C39 0.0286(19) 0.0168(15) 0.0132(16) 0.0025(13) 0.0086(15) 0.0032(12)
C40 0.0231(18) 0.0133(15) 0.0156(16) -0.0011(12) 0.0071(14) -0.0021(12)
C41 0.0203(17) 0.0183(15) 0.0141(16) -0.0001(13) 0.0060(14) -0.0013(12)
C42 0.026(2) 0.0267(18) 0.0145(17) -0.0026(14) 0.0050(15) 0.0039(14)
C43 0.033(2) 0.0252(18) 0.0198(18) -0.0012(15) 0.0102(16) 0.0072(14)
C44 0.0222(18) 0.0157(15) 0.0110(15) -0.0013(12) 0.0073(14) 0.0045(12)
C45 0.0227(18) 0.0187(15) 0.0134(16) -0.0010(13) 0.0092(14) 0.0012(12)
C46 0.0220(18) 0.0239(17) 0.0139(16) -0.0064(13) 0.0075(14) -0.0006(13)
C47 0.029(2) 0.0201(16) 0.0118(16) -0.0051(13) 0.0087(15) -0.0052(12)
C48 0.0236(18) 0.0161(15) 0.0161(16) -0.0017(13) 0.0079(15) -0.0017(13)
C49 0.0232(18) 0.0174(15) 0.0151(16) -0.0025(13) 0.0079(14) -0.0004(12)
C50 0.027(2) 0.0204(17) 0.0254(19) -0.0028(14) 0.0071(17) -0.0095(14)
C51 0.024(2) 0.037(2) 0.0191(18) -0.0074(15) 0.0087(15) -0.0117(15)
C52 0.0209(18) 0.0137(15) 0.0176(16) 0.0036(12) 0.0085(14) 0.0020(12)
C53 0.0205(17) 0.0166(15) 0.0117(15) 0.0028(13) 0.0053(13) -0.0017(12)
C54 0.0220(18) 0.0180(15) 0.0168(16) 0.0029(13) 0.0091(14) 0.0047(13)
C55 0.0223(18) 0.0153(15) 0.0176(16) -0.0026(13) 0.0069(14) 0.0030(13)
C56 0.0206(18) 0.0134(15) 0.0169(16) 0.0032(13) 0.0033(14) 0.0022(12)
C57 0.0256(18) 0.0169(15) 0.0146(16) 0.0018(13) 0.0109(14) 0.0025(12)
C58 0.031(2) 0.0209(17) 0.0172(17) -0.0076(15) 0.0064(15) -0.0017(14)
C59 0.0234(19) 0.0228(17) 0.0197(17) -0.0058(14) 0.0085(15) -0.0015(14)
C60 0.0224(18) 0.0108(14) 0.0160(16) -0.0051(12) 0.0063(14) -0.0020(12)
C61 0.0251(18) 0.0121(15) 0.0159(16) -0.0037(13) 0.0076(14) 0.0001(12)
C62 0.0210(18) 0.0131(15) 0.0207(17) -0.0051(12) 0.0097(14) -0.0027(13)
C63 0.0184(17) 0.0156(15) 0.0260(18) -0.0004(13) 0.0068(15) 0.0000(13)
C64 0.0216(18) 0.0174(15) 0.0165(16) -0.0024(13) 0.0041(14) 0.0008(13)
C65 0.0263(18) 0.0156(15) 0.0168(16) -0.0037(13) 0.0099(14) -0.0015(13)
C66 0.036(2) 0.0206(17) 0.0225(19) 0.0030(15) 0.0069(16) 0.0041(14)
C67 0.0261(19) 0.0178(16) 0.0228(18) 0.0003(14) 0.0069(15) 0.0002(14)
B1 0.024(2) 0.0185(17) 0.0123(18) -0.0015(15) 0.0084(16) 0.0002(14)
Be1 0.023(2) 0.022(2) 0.015(2) -0.0008(17) 0.0053(18) -0.0004(17)
F4 0.0311(11) 0.0411(18) 0.0287(15) 0.0018(11) 0.0044(10) 0.0057(13)
F5 0.0311(11) 0.0411(18) 0.0287(15) 0.0018(11) 0.0044(10) 0.0057(13)
F6 0.0311(11) 0.0411(18) 0.0287(15) 0.0018(11) 0.0044(10) 0.0057(13)
O5 0.043(4) 0.015(3) 0.055(4) -0.005(2) 0.008(3) 0.000(2)
C30 0.077(7) 0.046(7) 0.041(6) -0.012(6) 0.035(5) 0.010(5)
C31 0.082(8) 0.041(4) 0.030(4) -0.013(4) 0.015(4) -0.001(3)
C32 0.058(6) 0.022(3) 0.040(4) 0.001(5) 0.021(5) -0.003(3)
C33 0.050(7) 0.030(3) 0.027(5) 0.002(5) 0.008(5) 0.003(4)
C34 0.074(6) 0.041(5) 0.071(6) -0.011(4) 0.021(5) 0.003(4)
C35 0.064(6) 0.070(6) 0.104(6) -0.008(4) 0.046(5) -0.005(5)
F4A 0.0311(11) 0.0411(18) 0.0287(15) 0.0018(11) 0.0044(10) 0.0057(13)
F5A 0.0311(11) 0.0411(18) 0.0287(15) 0.0018(11) 0.0044(10) 0.0057(13)
F6A 0.0311(11) 0.0411(18) 0.0287(15) 0.0018(11) 0.0044(10) 0.0057(13)
O5A 0.057(8) 0.009(6) 0.061(8) -0.001(5) 0.040(7) -0.005(5)
C30A 0.053(9) 0.049(8) 0.034(7) -0.003(7) 0.019(6) 0.006(6)
C31A 0.075(8) 0.047(7) 0.037(6) 0.008(6) 0.036(6) 0.010(5)
C32A 0.058(6) 0.022(3) 0.040(4) 0.001(5) 0.021(5) -0.003(3)
C33A 0.050(7) 0.030(3) 0.027(5) 0.002(5) 0.008(5) 0.003(4)
C34A 0.061(10) 0.031(7) 0.067(9) -0.014(7) 0.033(8) -0.017(6)
C35A 0.064(6) 0.070(6) 0.104(6) -0.008(4) 0.046(5) -0.005(5)
F4B 0.0311(11) 0.0411(18) 0.0287(15) 0.0018(11) 0.0044(10) 0.0057(13)
F5B 0.0311(11) 0.0411(18) 0.0287(15) 0.0018(11) 0.0044(10) 0.0057(13)
F6B 0.0311(11) 0.0411(18) 0.0287(15) 0.0018(11) 0.0044(10) 0.0057(13)

loop_
_atom_type_symbol
_atom_type_description
_atom_type_scat_dispersion_real
_atom_type_scat_dispersion_imag
_atom_type_scat_source
C C 0.0033 0.0016 'International Tables Vol C Tables 4.2.6.8 and 6.1.1.4'
H H 0.0000 0.0000 'International Tables Vol C Tables 4.2.6.8 and 6.1.1.4'
B B 0.0013 0.0007 'International Tables Vol C Tables 4.2.6.8 and 6.1.1.4'
Be Be 0.0005 0.0002 'International Tables Vol C Tables 4.2.6.8 and 6.1.1.4'
F F 0.0171 0.0103 'International Tables Vol C Tables 4.2.6.8 and 6.1.1.4'
N N 0.0061 0.0033 'International Tables Vol C Tables 4.2.6.8 and 6.1.1.4'
Na Na 0.0362 0.0249 'International Tables Vol C Tables 4.2.6.8 and 6.1.1.4'
O O 0.0106 0.0060 'International Tables Vol C Tables 4.2.6.8 and 6.1.1.4'

loop_
_geom_angle_atom_site_label_1
_geom_angle_atom_site_label_2
_geom_angle_atom_site_label_3
_geom_angle_site_symmetry_1
_geom_angle_site_symmetry_3
_geom_angle
_geom_angle_publ_flag
O1 Na1 O4 . . 152.51(10) ?
O1 Na1 N3 . . 80.59(8) ?
O4 Na1 N3 . . 126.68(10) ?
O1 Na1 C7 . . 62.29(9) ?
O4 Na1 C7 . . 97.20(10) ?
N3 Na1 C7 . . 127.32(11) ?
O1 Na1 C30A . . 143.7(2) ?
O4 Na1 C30A . . 24.3(3) ?
N3 Na1 C30A . . 126.7(2) ?
C7 Na1 C30A . . 81.4(2) ?
O1 Na1 Be1 . . 27.72(9) ?
O4 Na1 Be1 . . 176.74(12) ?
N3 Na1 Be1 . . 52.86(9) ?
C7 Na1 Be1 . . 84.92(11) ?
C30A Na1 Be1 . . 158.9(3) ?
O2 Na2 O5 . . 151.4(2) ?
O2 Na2 O5A . . 148.8(3) ?
O2 Na2 N1 . . 79.75(9) ?
O5 Na2 N1 . . 121.30(19) ?
O5A Na2 N1 . . 131.4(3) ?
O2 Na2 Be1 . . 26.25(9) ?
O5 Na2 Be1 . . 159.70(18) ?
O5A Na2 Be1 . . 173.2(3) ?
N1 Na2 Be1 . . 53.62(9) ?
N1 O1 Be1 . . 118.4(2) ?
N1 O1 Na1 . . 130.65(16) ?
Be1 O1 Na1 . . 110.65(18) ?
N2 O2 Be1 . . 112.6(2) ?
N2 O2 Na2 . . 132.91(16) ?
Be1 O2 Na2 . . 114.44(18) ?
N3 O3 Be1 . . 120.7(2) ?
C30A O4 C28 . . 118.7(6) ?
C28 O4 C30 . . 107.3(4) ?
C30A O4 Na1 . . 112.9(5) ?
C28 O4 Na1 . . 128.2(2) ?
C30 O4 Na1 . . 119.2(4) ?
O1 N1 C5 . . 107.4(2) ?
O1 N1 C1 . . 107.4(2) ?
C5 N1 C1 . . 118.6(3) ?
O1 N1 Na2 . . 108.55(16) ?
C5 N1 Na2 . . 108.62(18) ?
C1 N1 Na2 . . 106.0(2) ?
O2 N2 C10 . . 108.4(2) ?
O2 N2 C14 . . 108.2(2) ?
C10 N2 C14 . . 120.1(2) ?
O3 N3 C19 . . 107.0(2) ?
O3 N3 C23 . . 106.5(2) ?
C19 N3 C23 . . 116.6(2) ?
O3 N3 Na1 . . 108.96(15) ?
C19 N3 Na1 . . 111.42(17) ?
C23 N3 Na1 . . 106.08(18) ?
N1 C1 C6 . . 107.0(3) ?
N1 C1 C2 . . 107.4(3) ?
C6 C1 C2 . . 109.3(3) ?
N1 C1 C7 . . 116.2(3) ?
C6 C1 C7 . . 106.6(3) ?
C2 C1 C7 . . 110.2(3) ?
C3 C2 C1 . . 113.5(4) ?
C3 C2 H2A . . 108.9 ?
C1 C2 H2A . . 108.9 ?
C3 C2 H2B . . 108.9 ?
C1 C2 H2B . . 108.9 ?
H2A C2 H2B . . 107.7 ?
C2 C3 C4 . . 108.4(3) ?
C2 C3 H3A . . 110.0 ?
C4 C3 H3A . . 110.0 ?
C2 C3 H3B . . 110.0 ?
C4 C3 H3B . . 110.0 ?
H3A C3 H3B . . 108.4 ?
C3 C4 C5 . . 113.0(3) ?
C3 C4 H4A . . 109.0 ?
C5 C4 H4A . . 109.0 ?
C3 C4 H4B . . 109.0 ?
C5 C4 H4B . . 109.0 ?
H4A C4 H4B . . 107.8 ?
N1 C5 C8 . . 107.3(3) ?
N1 C5 C4 . . 107.5(3) ?
C8 C5 C4 . . 108.4(3) ?
N1 C5 C9 . . 116.4(3) ?
C8 C5 C9 . . 106.4(3) ?
C4 C5 C9 . . 110.6(3) ?
C1 C6 H6A . . 109.5 ?
C1 C6 H6B . . 109.5 ?
H6A C6 H6B . . 109.5 ?
C1 C6 H6C . . 109.5 ?
H6A C6 H6C . . 109.5 ?
H6B C6 H6C . . 109.5 ?
C1 C7 H7A . . 109.5 ?
C1 C7 H7B . . 109.5 ?
H7A C7 H7B . . 109.5 ?
C1 C7 H7C . . 109.5 ?
H7A C7 H7C . . 109.5 ?
H7B C7 H7C . . 109.5 ?
C5 C8 H8A . . 109.5 ?
C5 C8 H8B . . 109.5 ?
H8A C8 H8B . . 109.5 ?
C5 C8 H8C . . 109.5 ?
H8A C8 H8C . . 109.5 ?
H8B C8 H8C . . 109.5 ?
C5 C9 H9A . . 109.5 ?
C5 C9 H9B . . 109.5 ?
H9A C9 H9B . . 109.5 ?
C5 C9 H9C . . 109.5 ?
H9A C9 H9C . . 109.5 ?
H9B C9 H9C . . 109.5 ?
N2 C10 C11 . . 107.5(3) ?
N2 C10 C16 . . 106.9(2) ?
C11 C10 C16 . . 108.0(3) ?
N2 C10 C15 . . 116.3(3) ?
C11 C10 C15 . . 110.4(3) ?
C16 C10 C15 . . 107.4(3) ?
C12 C11 C10 . . 113.4(3) ?
C12 C11 H11A . . 108.9 ?
C10 C11 H11A . . 108.9 ?
C12 C11 H11B . . 108.9 ?
C10 C11 H11B . . 108.9 ?
H11A C11 H11B . . 107.7 ?
C11 C12 C13 . . 108.7(3) ?
C11 C12 H12A . . 109.9 ?
C13 C12 H12A . . 109.9 ?
C11 C12 H12B . . 109.9 ?
C13 C12 H12B . . 109.9 ?
H12A C12 H12B . . 108.3 ?
C12 C13 C14 . . 113.0(3) ?
C12 C13 H13A . . 109.0 ?
C14 C13 H13A . . 109.0 ?
C12 C13 H13B . . 109.0 ?
C14 C13 H13B . . 109.0 ?
H13A C13 H13B . . 107.8 ?
N2 C14 C18 . . 106.8(3) ?
N2 C14 C17 . . 117.3(3) ?
C18 C14 C17 . . 107.6(3) ?
N2 C14 C13 . . 106.1(3) ?
C18 C14 C13 . . 108.4(3) ?
C17 C14 C13 . . 110.3(3) ?
C10 C15 H15A . . 109.5 ?
C10 C15 H15B . . 109.5 ?
H15A C15 H15B . . 109.5 ?
C10 C15 H15C . . 109.5 ?
H15A C15 H15C . . 109.5 ?
H15B C15 H15C . . 109.5 ?
C10 C16 H16A . . 109.5 ?
C10 C16 H16B . . 109.5 ?
H16A C16 H16B . . 109.5 ?
C10 C16 H16C . . 109.5 ?
H16A C16 H16C . . 109.5 ?
H16B C16 H16C . . 109.5 ?
C14 C17 H17A . . 109.5 ?
C14 C17 H17B . . 109.5 ?
H17A C17 H17B . . 109.5 ?
C14 C17 H17C . . 109.5 ?
H17A C17 H17C . . 109.5 ?
H17B C17 H17C . . 109.5 ?
C14 C18 H18A . . 109.5 ?
C14 C18 H18B . . 109.5 ?
H18A C18 H18B . . 109.5 ?
C14 C18 H18C . . 109.5 ?
H18A C18 H18C . . 109.5 ?
H18B C18 H18C . . 109.5 ?
N3 C19 C20 . . 107.4(3) ?
N3 C19 C24 . . 106.8(2) ?
C20 C19 C24 . . 108.6(3) ?
N3 C19 C25 . . 115.3(2) ?
C20 C19 C25 . . 111.1(3) ?
C24 C19 C25 . . 107.4(3) ?
C19 C20 C21 . . 113.7(3) ?
C19 C20 H20A . . 108.8 ?
C21 C20 H20A . . 108.8 ?
C19 C20 H20B . . 108.8 ?
C21 C20 H20B . . 108.8 ?
H20A C20 H20B . . 107.7 ?
C22 C21 C20 . . 109.1(3) ?
C22 C21 H21A . . 109.9 ?
C20 C21 H21A . . 109.9 ?
C22 C21 H21B . . 109.9 ?
C20 C21 H21B . . 109.9 ?
H21A C21 H21B . . 108.3 ?
C21 C22 C23 . . 113.4(3) ?
C21 C22 H22A . . 108.9 ?
C23 C22 H22A . . 108.9 ?
C21 C22 H22B . . 108.9 ?
C23 C22 H22B . . 108.9 ?
H22A C22 H22B . . 107.7 ?
N3 C23 C26 . . 115.7(3) ?
N3 C23 C22 . . 106.8(2) ?
C26 C23 C22 . . 111.2(3) ?
N3 C23 C27 . . 107.3(2) ?
C26 C23 C27 . . 106.8(3) ?
C22 C23 C27 . . 108.9(3) ?
C19 C24 H24A . . 109.5 ?
C19 C24 H24B . . 109.5 ?
H24A C24 H24B . . 109.5 ?
C19 C24 H24C . . 109.5 ?
H24A C24 H24C . . 109.5 ?
H24B C24 H24C . . 109.5 ?
C19 C25 H25A . . 109.5 ?
C19 C25 H25B . . 109.5 ?
H25A C25 H25B . . 109.5 ?
C19 C25 H25C . . 109.5 ?
H25A C25 H25C . . 109.5 ?
H25B C25 H25C . . 109.5 ?
C23 C26 H26A . . 109.5 ?
C23 C26 H26B . . 109.5 ?
H26A C26 H26B . . 109.5 ?
C23 C26 H26C . . 109.5 ?
H26A C26 H26C . . 109.5 ?
H26B C26 H26C . . 109.5 ?
C23 C27 H27A . . 109.5 ?
C23 C27 H27B . . 109.5 ?
H27A C27 H27B . . 109.5 ?
C23 C27 H27C . . 109.5 ?
H27A C27 H27C . . 109.5 ?
H27B C27 H27C . . 109.5 ?
O4 C28 C29 . . 110.5(3) ?
O4 C28 H28A . . 109.6 ?
C29 C28 H28A . . 109.6 ?
O4 C28 H28B . . 109.6 ?
C29 C28 H28B . . 109.6 ?
H28A C28 H28B . . 108.1 ?
C28 C29 H29A . . 109.5 ?
C28 C29 H29B . . 109.5 ?
H29A C29 H29B . . 109.5 ?
C28 C29 H29C . . 109.5 ?
H29A C29 H29C . . 109.5 ?
H29B C29 H29C . . 109.5 ?
C37 C36 C41 . . 115.9(3) ?
C37 C36 B1 . . 122.2(3) ?
C41 C36 B1 . . 121.6(3) ?
C38 C37 C36 . . 122.9(3) ?
C38 C37 H37 . . 118.6 ?
C36 C37 H37 . . 118.6 ?
C37 C38 C39 . . 120.0(3) ?
C37 C38 C43 . . 120.6(3) ?
C39 C38 C43 . . 119.4(3) ?
C40 C39 C38 . . 118.3(3) ?
C40 C39 H39 . . 120.8 ?
C38 C39 H39 . . 120.8 ?
C41 C40 C39 . . 121.3(3) ?
C41 C40 C42 . . 121.0(3) ?
C39 C40 C42 . . 117.8(3) ?
C40 C41 C36 . . 121.6(3) ?
C40 C41 H41 . . 119.2 ?
C36 C41 H41 . . 119.2 ?
F2 C42 F3 . . 105.2(2) ?
F2 C42 F1 . . 107.0(3) ?
F3 C42 F1 . . 106.1(2) ?
F2 C42 C40 . . 112.3(3) ?
F3 C42 C40 . . 112.2(3) ?
F1 C42 C40 . . 113.5(2) ?
F5B C43 F6B . . 109.5(5) ?
F4 C43 F5 . . 104.7(4) ?
F4 C43 F6 . . 105.5(4) ?
F5 C43 F6 . . 104.7(4) ?
F5B C43 F4B . . 105.0(5) ?
F6B C43 F4B . . 102.1(5) ?
F6A C43 F4A . . 107.0(6) ?
F6A C43 F5A . . 108.4(6) ?
F4A C43 F5A . . 103.9(6) ?
F6A C43 C38 . . 116.1(4) ?
F5B C43 C38 . . 115.4(4) ?
F6B C43 C38 . . 111.4(4) ?
F4 C43 C38 . . 113.0(3) ?
F5 C43 C38 . . 113.2(3) ?
F6 C43 C38 . . 114.7(3) ?
F4B C43 C38 . . 112.4(4) ?
F4A C43 C38 . . 111.8(4) ?
F5A C43 C38 . . 108.9(4) ?
C45 C44 C49 . . 116.0(3) ?
C45 C44 B1 . . 122.3(3) ?
C49 C44 B1 . . 121.4(3) ?
C46 C45 C44 . . 122.6(3) ?
C46 C45 H45 . . 118.7 ?
C44 C45 H45 . . 118.7 ?
C47 C46 C45 . . 120.1(3) ?
C47 C46 C51 . . 119.6(3) ?
C45 C46 C51 . . 120.3(3) ?
C46 C47 C48 . . 118.6(3) ?
C46 C47 H47 . . 120.7 ?
C48 C47 H47 . . 120.7 ?
C47 C48 C49 . . 121.2(3) ?
C47 C48 C50 . . 117.7(3) ?
C49 C48 C50 . . 121.1(3) ?
C48 C49 C44 . . 121.5(3) ?
C48 C49 H49 . . 119.2 ?
C44 C49 H49 . . 119.2 ?
F7 C50 F8 . . 106.5(2) ?
F7 C50 F9 . . 106.6(3) ?
F8 C50 F9 . . 105.1(2) ?
F7 C50 C48 . . 113.9(2) ?
F8 C50 C48 . . 112.2(3) ?
F9 C50 C48 . . 112.0(3) ?
F12 C51 F11 . . 106.6(3) ?
F12 C51 F10 . . 105.4(3) ?
F11 C51 F10 . . 105.0(3) ?
F12 C51 C46 . . 114.2(3) ?
F11 C51 C46 . . 112.5(3) ?
F10 C51 C46 . . 112.5(3) ?
C53 C52 C57 . . 115.5(3) ?
C53 C52 B1 . . 125.6(3) ?
C57 C52 B1 . . 118.1(3) ?
C52 C53 C54 . . 121.9(3) ?
C52 C53 H53 . . 119.0 ?
C54 C53 H53 . . 119.0 ?
C55 C54 C53 . . 121.1(3) ?
C55 C54 C59 . . 120.0(3) ?
C53 C54 C59 . . 118.8(3) ?
C54 C55 C56 . . 118.2(3) ?
C54 C55 H55 . . 120.9 ?
C56 C55 H55 . . 120.9 ?
C57 C56 C55 . . 120.1(3) ?
C57 C56 C58 . . 118.4(3) ?
C55 C56 C58 . . 121.5(3) ?
C56 C57 C52 . . 123.1(3) ?
C56 C57 H57 . . 118.4 ?
C52 C57 H57 . . 118.4 ?
F15 C58 F13 . . 107.3(3) ?
F15 C58 F14 . . 105.7(2) ?
F13 C58 F14 . . 105.0(2) ?
F15 C58 C56 . . 113.7(2) ?
F13 C58 C56 . . 112.3(3) ?
F14 C58 C56 . . 112.3(3) ?
F17 C59 F16 . . 106.3(2) ?
F17 C59 F18 . . 106.0(2) ?
F16 C59 F18 . . 105.5(2) ?
F17 C59 C54 . . 113.4(2) ?
F16 C59 C54 . . 113.2(2) ?
F18 C59 C54 . . 111.8(3) ?
C61 C60 C65 . . 115.7(3) ?
C61 C60 B1 . . 125.9(3) ?
C65 C60 B1 . . 117.7(3) ?
C60 C61 C62 . . 121.5(3) ?
C60 C61 H61 . . 119.3 ?
C62 C61 H61 . . 119.3 ?
C63 C62 C61 . . 121.4(3) ?
C63 C62 C67 . . 119.7(3) ?
C61 C62 C67 . . 118.8(3) ?
C64 C63 C62 . . 117.8(3) ?
C64 C63 H63 . . 121.1 ?
C62 C63 H63 . . 121.1 ?
C65 C64 C63 . . 120.4(3) ?
C65 C64 C66 . . 118.3(3) ?
C63 C64 C66 . . 121.2(3) ?
C64 C65 C60 . . 123.1(3) ?
C64 C65 H65 . . 118.5 ?
C60 C65 H65 . . 118.5 ?
F19 C66 F21 . . 108.6(3) ?
F19 C66 F20 . . 103.8(3) ?
F21 C66 F20 . . 103.4(3) ?
F19 C66 C64 . . 114.3(3) ?
F21 C66 C64 . . 113.8(3) ?
F20 C66 C64 . . 112.0(3) ?
F24 C67 F22 . . 106.3(2) ?
F24 C67 F23 . . 105.4(2) ?
F22 C67 F23 . . 106.4(2) ?
F24 C67 C62 . . 113.7(2) ?
F22 C67 C62 . . 113.0(2) ?
F23 C67 C62 . . 111.5(3) ?
C52 B1 C36 . . 110.9(2) ?
C52 B1 C60 . . 101.3(2) ?
C36 B1 C60 . . 115.1(2) ?
C52 B1 C44 . . 115.7(2) ?
C36 B1 C44 . . 104.4(2) ?
C60 B1 C44 . . 109.9(2) ?
O3 Be1 O2 . . 122.6(3) ?
O3 Be1 O1 . . 118.9(3) ?
O2 Be1 O1 . . 118.5(3) ?
O3 Be1 Na2 . . 161.3(2) ?
O2 Be1 Na2 . . 39.31(13) ?
O1 Be1 Na2 . . 79.46(17) ?
O3 Be1 Na1 . . 77.30(17) ?
O2 Be1 Na1 . . 160.1(2) ?
O1 Be1 Na1 . . 41.63(13) ?
Na2 Be1 Na1 . . 120.84(13) ?
C32 O5 C34 . . 111.4(6) ?
C32 O5 Na2 . . 121.2(5) ?
C34 O5 Na2 . . 127.2(4) ?
C31 C30 O4 . . 109.3(8) ?
C31 C30 H30A . . 109.8 ?
O4 C30 H30A . . 109.8 ?
C31 C30 H30B . . 109.8 ?
O4 C30 H30B . . 109.8 ?
H30A C30 H30B . . 108.3 ?
C30 C31 H31A . . 109.5 ?
C30 C31 H31B . . 109.5 ?
H31A C31 H31B . . 109.5 ?
C30 C31 H31C . . 109.5 ?
H31A C31 H31C . . 109.5 ?
H31B C31 H31C . . 109.5 ?
O5 C32 C33 . . 110.5(6) ?
O5 C32 H32A . . 109.5 ?
C33 C32 H32A . . 109.5 ?
O5 C32 H32B . . 109.5 ?
C33 C32 H32B . . 109.5 ?
H32A C32 H32B . . 108.1 ?
C32 C33 H33A . . 109.5 ?
C32 C33 H33B . . 109.5 ?
H33A C33 H33B . . 109.5 ?
C32 C33 H33C . . 109.5 ?
H33A C33 H33C . . 109.5 ?
H33B C33 H33C . . 109.5 ?
C35 C34 O5 . . 112.5(7) ?
C35 C34 H34A . . 109.1 ?
O5 C34 H34A . . 109.1 ?
C35 C34 H34B . . 109.1 ?
O5 C34 H34B . . 109.1 ?
H34A C34 H34B . . 107.8 ?
C34 C35 H35A . . 109.5 ?
C34 C35 H35B . . 109.5 ?
H35A C35 H35B . . 109.5 ?
C34 C35 H35C . . 109.5 ?
H35A C35 H35C . . 109.5 ?
H35B C35 H35C . . 109.5 ?
C32A O5A C34A . . 109.8(10) ?
C32A O5A Na2 . . 116.5(8) ?
C34A O5A Na2 . . 125.2(8) ?
O4 C30A C31A . . 107.9(9) ?
O4 C30A H30D . . 110.1 ?
C31A C30A H30D . . 110.1 ?
O4 C30A H30C . . 110.1 ?
C31A C30A H30C . . 110.1 ?
H30D C30A H30C . . 108.4 ?
C30A C31A H31D . . 109.5 ?
C30A C31A H31E . . 109.5 ?
H31D C31A H31E . . 109.5 ?
C30A C31A H31F . . 109.5 ?
H31D C31A H31F . . 109.5 ?
H31E C31A H31F . . 109.5 ?
O5A C32A C33A . . 109.1(12) ?
O5A C32A H32C . . 109.9 ?
C33A C32A H32C . . 109.9 ?
O5A C32A H32D . . 109.9 ?
C33A C32A H32D . . 109.9 ?
H32C C32A H32D . . 108.3 ?
C32A C33A H33D . . 109.5 ?
C32A C33A H33E . . 109.5 ?
H33D C33A H33E . . 109.5 ?
C32A C33A H33F . . 109.5 ?
H33D C33A H33F . . 109.5 ?
H33E C33A H33F . . 109.5 ?
O5A C34A C35A . . 105.6(10) ?
O5A C34A H34C . . 110.6 ?
C35A C34A H34C . . 110.6 ?
O5A C34A H34D . . 110.6 ?
C35A C34A H34D . . 110.6 ?
H34C C34A H34D . . 108.7 ?
C34A C35A H35D . . 109.5 ?
C34A C35A H35E . . 109.5 ?
H35D C35A H35E . . 109.5 ?
C34A C35A H35F . . 109.5 ?
H35D C35A H35F . . 109.5 ?
H35E C35A H35F . . 109.5 ?

loop_
_geom_bond_atom_site_label_1
_geom_bond_atom_site_label_2
_geom_bond_site_symmetry_2
_geom_bond_distance
_geom_bond_publ_flag
Na1 O1 . 2.240(2) ?
Na1 O4 . 2.298(3) ?
Na1 N3 . 2.410(3) ?
Na1 C7 . 3.110(4) ?
Na1 C30A . 3.116(12) ?
Na1 Be1 . 3.156(4) ?
Na2 O2 . 2.181(2) ?
Na2 O5 . 2.237(7) ?
Na2 O5A . 2.383(11) ?
Na2 N1 . 2.468(3) ?
Na2 Be1 . 3.134(4) ?
F1 C42 . 1.339(3) ?
F2 C42 . 1.336(3) ?
F3 C42 . 1.338(3) ?
F7 C50 . 1.339(4) ?
F8 C50 . 1.342(3) ?
F9 C50 . 1.343(4) ?
F10 C51 . 1.328(4) ?
F11 C51 . 1.314(4) ?
F12 C51 . 1.312(4) ?
F13 C58 . 1.335(4) ?
F14 C58 . 1.337(4) ?
F15 C58 . 1.328(3) ?
F16 C59 . 1.340(3) ?
F17 C59 . 1.339(3) ?
F18 C59 . 1.344(3) ?
F19 C66 . 1.311(4) ?
F20 C66 . 1.347(4) ?
F21 C66 . 1.315(4) ?
F22 C67 . 1.341(3) ?
F23 C67 . 1.347(3) ?
F24 C67 . 1.338(3) ?
O1 N1 . 1.453(3) ?
O1 Be1 . 1.569(4) ?
O2 N2 . 1.459(3) ?
O2 Be1 . 1.523(4) ?
O3 N3 . 1.442(3) ?
O3 Be1 . 1.511(4) ?
O4 C30A . 1.393(13) ?
O4 C28 . 1.428(4) ?
O4 C30 . 1.506(12) ?
N1 C5 . 1.502(4) ?
N1 C1 . 1.503(4) ?
N2 C10 . 1.484(4) ?
N2 C14 . 1.485(4) ?
N3 C19 . 1.501(4) ?
N3 C23 . 1.501(4) ?
C1 C6 . 1.530(5) ?
C1 C2 . 1.532(5) ?
C1 C7 . 1.534(5) ?
C2 C3 . 1.515(6) ?
C2 H2A . 0.99 ?
C2 H2B . 0.99 ?
C3 C4 . 1.522(5) ?
C3 H3A . 0.99 ?
C3 H3B . 0.99 ?
C4 C5 . 1.528(4) ?
C4 H4A . 0.99 ?
C4 H4B . 0.99 ?
C5 C8 . 1.522(5) ?
C5 C9 . 1.540(5) ?
C6 H6A . 0.98 ?
C6 H6B . 0.98 ?
C6 H6C . 0.98 ?
C7 H7A . 0.98 ?
C7 H7B . 0.98 ?
C7 H7C . 0.98 ?
C8 H8A . 0.98 ?
C8 H8B . 0.98 ?
C8 H8C . 0.98 ?
C9 H9A . 0.98 ?
C9 H9B . 0.98 ?
C9 H9C . 0.98 ?
C10 C11 . 1.526(4) ?
C10 C16 . 1.527(5) ?
C10 C15 . 1.545(4) ?
C11 C12 . 1.509(5) ?
C11 H11A . 0.99 ?
C11 H11B . 0.99 ?
C12 C13 . 1.518(5) ?
C12 H12A . 0.99 ?
C12 H12B . 0.99 ?
C13 C14 . 1.538(5) ?
C13 H13A . 0.99 ?
C13 H13B . 0.99 ?
C14 C18 . 1.532(5) ?
C14 C17 . 1.533(4) ?
C15 H15A . 0.98 ?
C15 H15B . 0.98 ?
C15 H15C . 0.98 ?
C16 H16A . 0.98 ?
C16 H16B . 0.98 ?
C16 H16C . 0.98 ?
C17 H17A . 0.98 ?
C17 H17B . 0.98 ?
C17 H17C . 0.98 ?
C18 H18A . 0.98 ?
C18 H18B . 0.98 ?
C18 H18C . 0.98 ?
C19 C20 . 1.523(4) ?
C19 C24 . 1.533(4) ?
C19 C25 . 1.538(4) ?
C20 C21 . 1.527(5) ?
C20 H20A . 0.99 ?
C20 H20B . 0.99 ?
C21 C22 . 1.516(5) ?
C21 H21A . 0.99 ?
C21 H21B . 0.99 ?
C22 C23 . 1.535(4) ?
C22 H22A . 0.99 ?
C22 H22B . 0.99 ?
C23 C26 . 1.534(4) ?
C23 C27 . 1.538(4) ?
C24 H24A . 0.98 ?
C24 H24B . 0.98 ?
C24 H24C . 0.98 ?
C25 H25A . 0.98 ?
C25 H25B . 0.98 ?
C25 H25C . 0.98 ?
C26 H26A . 0.98 ?
C26 H26B . 0.98 ?
C26 H26C . 0.98 ?
C27 H27A . 0.98 ?
C27 H27B . 0.98 ?
C27 H27C . 0.98 ?
C28 C29 . 1.487(6) ?
C28 H28A . 0.99 ?
C28 H28B . 0.99 ?
C29 H29A . 0.98 ?
C29 H29B . 0.98 ?
C29 H29C . 0.98 ?
C36 C37 . 1.400(4) ?
C36 C41 . 1.404(4) ?
C36 B1 . 1.641(4) ?
C37 C38 . 1.388(4) ?
C37 H37 . 0.95 ?
C38 C39 . 1.392(4) ?
C38 C43 . 1.483(4) ?
C39 C40 . 1.387(4) ?
C39 H39 . 0.95 ?
C40 C41 . 1.386(4) ?
C40 C42 . 1.493(4) ?
C41 H41 . 0.95 ?
C43 F6A . 1.308(7) ?
C43 F5B . 1.329(7) ?
C43 F6B . 1.346(7) ?
C43 F4 . 1.350(5) ?
C43 F5 . 1.354(5) ?
C43 F6 . 1.359(6) ?
C43 F4B . 1.362(7) ?
C43 F4A . 1.365(8) ?
C43 F5A . 1.387(8) ?
C44 C45 . 1.399(4) ?
C44 C49 . 1.404(4) ?
C44 B1 . 1.644(4) ?
C45 C46 . 1.397(4) ?
C45 H45 . 0.95 ?
C46 C47 . 1.383(4) ?
C46 C51 . 1.495(4) ?
C47 C48 . 1.384(4) ?
C47 H47 . 0.95 ?
C48 C49 . 1.393(4) ?
C48 C50 . 1.491(4) ?
C49 H49 . 0.95 ?
C52 C53 . 1.393(4) ?
C52 C57 . 1.401(4) ?
C52 B1 . 1.627(4) ?
C53 C54 . 1.394(4) ?
C53 H53 . 0.95 ?
C54 C55 . 1.380(4) ?
C54 C59 . 1.492(4) ?
C55 C56 . 1.390(4) ?
C55 H55 . 0.95 ?
C56 C57 . 1.380(4) ?
C56 C58 . 1.498(4) ?
C57 H57 . 0.95 ?
C60 C61 . 1.392(4) ?
C60 C65 . 1.400(4) ?
C60 B1 . 1.641(4) ?
C61 C62 . 1.394(4) ?
C61 H61 . 0.95 ?
C62 C63 . 1.385(4) ?
C62 C67 . 1.494(4) ?
C63 C64 . 1.382(4) ?
C63 H63 . 0.95 ?
C64 C65 . 1.378(4) ?
C64 C66 . 1.496(4) ?
C65 H65 . 0.95 ?
O5 C32 . 1.410(8) ?
O5 C34 . 1.485(10) ?
C30 C31 . 1.456(13) ?
C30 H30A . 0.99 ?
C30 H30B . 0.99 ?
C31 H31A . 0.98 ?
C31 H31B . 0.98 ?
C31 H31C . 0.98 ?
C32 C33 . 1.488(10) ?
C32 H32A . 0.99 ?
C32 H32B . 0.99 ?
C33 H33A . 0.98 ?
C33 H33B . 0.98 ?
C33 H33C . 0.98 ?
C34 C35 . 1.445(12) ?
C34 H34A . 0.99 ?
C34 H34B . 0.99 ?
C35 H35A . 0.98 ?
C35 H35B . 0.98 ?
C35 H35C . 0.98 ?
O5A C32A . 1.407(16) ?
O5A C34A . 1.436(18) ?
C30A C31A . 1.550(17) ?
C30A H30D . 0.99 ?
C30A H30C . 0.99 ?
C31A H31D . 0.98 ?
C31A H31E . 0.98 ?
C31A H31F . 0.98 ?
C32A C33A . 1.514(17) ?
C32A H32C . 0.99 ?
C32A H32D . 0.99 ?
C33A H33D . 0.98 ?
C33A H33E . 0.98 ?
C33A H33F . 0.98 ?
C34A C35A . 1.48(2) ?
C34A H34C . 0.99 ?
C34A H34D . 0.99 ?
C35A H35D . 0.98 ?
C35A H35E . 0.98 ?
C35A H35F . 0.98 ?

loop_
_geom_torsion_atom_site_label_1
_geom_torsion_atom_site_label_2
_geom_torsion_atom_site_label_3
_geom_torsion_atom_site_label_4
_geom_torsion_site_symmetry_1
_geom_torsion_site_symmetry_2
_geom_torsion_site_symmetry_3
_geom_torsion_site_symmetry_4
_geom_torsion
_geom_torsion_publ_flag
Be1 O1 N1 C5 . . . . 117.0(3) ?
Na1 O1 N1 C5 . . . . -70.2(3) ?
Be1 O1 N1 C1 . . . . -114.5(3) ?
Na1 O1 N1 C1 . . . . 58.3(3) ?
Be1 O1 N1 Na2 . . . . -0.3(3) ?
Na1 O1 N1 Na2 . . . . 172.50(13) ?
Be1 O2 N2 C10 . . . . 110.0(3) ?
Na2 O2 N2 C10 . . . . -71.5(3) ?
Be1 O2 N2 C14 . . . . -118.3(3) ?
Na2 O2 N2 C14 . . . . 60.2(3) ?
Be1 O3 N3 C19 . . . . -115.3(3) ?
Be1 O3 N3 C23 . . . . 119.3(3) ?
Be1 O3 N3 Na1 . . . . 5.3(3) ?
O1 N1 C1 C6 . . . . 68.7(3) ?
C5 N1 C1 C6 . . . . -169.4(3) ?
Na2 N1 C1 C6 . . . . -47.1(3) ?
O1 N1 C1 C2 . . . . -174.1(3) ?
C5 N1 C1 C2 . . . . -52.2(4) ?
Na2 N1 C1 C2 . . . . 70.1(3) ?
O1 N1 C1 C7 . . . . -50.2(4) ?
C5 N1 C1 C7 . . . . 71.6(4) ?
Na2 N1 C1 C7 . . . . -166.1(3) ?
N1 C1 C2 C3 . . . . 53.5(5) ?
C6 C1 C2 C3 . . . . 169.2(4) ?
C7 C1 C2 C3 . . . . -74.0(5) ?
C1 C2 C3 C4 . . . . -58.3(5) ?
C2 C3 C4 C5 . . . . 58.7(5) ?
O1 N1 C5 C8 . . . . -68.9(3) ?
C1 N1 C5 C8 . . . . 169.3(3) ?
Na2 N1 C5 C8 . . . . 48.3(3) ?
O1 N1 C5 C4 . . . . 174.7(2) ?
C1 N1 C5 C4 . . . . 52.9(4) ?
Na2 N1 C5 C4 . . . . -68.1(3) ?
O1 N1 C5 C9 . . . . 50.0(3) ?
C1 N1 C5 C9 . . . . -71.7(4) ?
Na2 N1 C5 C9 . . . . 167.3(2) ?
C3 C4 C5 N1 . . . . -54.3(4) ?
C3 C4 C5 C8 . . . . -170.0(3) ?
C3 C4 C5 C9 . . . . 73.7(4) ?
O2 N2 C10 C11 . . . . 177.7(2) ?
C14 N2 C10 C11 . . . . 52.7(4) ?
O2 N2 C10 C16 . . . . -66.5(3) ?
C14 N2 C10 C16 . . . . 168.5(3) ?
O2 N2 C10 C15 . . . . 53.3(3) ?
C14 N2 C10 C15 . . . . -71.6(4) ?
N2 C10 C11 C12 . . . . -52.2(4) ?
C16 C10 C11 C12 . . . . -167.2(3) ?
C15 C10 C11 C12 . . . . 75.7(4) ?
C10 C11 C12 C13 . . . . 57.3(4) ?
C11 C12 C13 C14 . . . . -58.7(4) ?
O2 N2 C14 C18 . . . . 66.0(3) ?
C10 N2 C14 C18 . . . . -168.9(3) ?
O2 N2 C14 C17 . . . . -54.7(3) ?
C10 N2 C14 C17 . . . . 70.3(4) ?
O2 N2 C14 C13 . . . . -178.5(2) ?
C10 N2 C14 C13 . . . . -53.4(3) ?
C12 C13 C14 N2 . . . . 54.2(4) ?
C12 C13 C14 C18 . . . . 168.6(3) ?
C12 C13 C14 C17 . . . . -73.8(4) ?
O3 N3 C19 C20 . . . . -175.5(2) ?
C23 N3 C19 C20 . . . . -56.5(3) ?
Na1 N3 C19 C20 . . . . 65.5(3) ?
O3 N3 C19 C24 . . . . 68.2(3) ?
C23 N3 C19 C24 . . . . -172.8(2) ?
Na1 N3 C19 C24 . . . . -50.8(3) ?
O3 N3 C19 C25 . . . . -51.1(3) ?
C23 N3 C19 C25 . . . . 67.9(3) ?
Na1 N3 C19 C25 . . . . -170.1(2) ?
N3 C19 C20 C21 . . . . 53.8(3) ?
C24 C19 C20 C21 . . . . 169.0(3) ?
C25 C19 C20 C21 . . . . -73.1(4) ?
C19 C20 C21 C22 . . . . -55.2(4) ?
C20 C21 C22 C23 . . . . 55.9(4) ?
O3 N3 C23 C26 . . . . 52.0(3) ?
C19 N3 C23 C26 . . . . -67.3(3) ?
Na1 N3 C23 C26 . . . . 168.0(2) ?
O3 N3 C23 C22 . . . . 176.3(2) ?
C19 N3 C23 C22 . . . . 57.0(3) ?
Na1 N3 C23 C22 . . . . -67.7(2) ?
O3 N3 C23 C27 . . . . -67.0(3) ?
C19 N3 C23 C27 . . . . 173.7(2) ?
Na1 N3 C23 C27 . . . . 48.9(2) ?
C21 C22 C23 N3 . . . . -55.4(3) ?
C21 C22 C23 C26 . . . . 71.6(4) ?
C21 C22 C23 C27 . . . . -171.0(3) ?
C30A O4 C28 C29 . . . . 150.4(7) ?
C30 O4 C28 C29 . . . . -177.4(5) ?
Na1 O4 C28 C29 . . . . -23.9(5) ?
C41 C36 C37 C38 . . . . -1.5(4) ?
B1 C36 C37 C38 . . . . -175.3(3) ?
C36 C37 C38 C39 . . . . 1.1(4) ?
C36 C37 C38 C43 . . . . -177.4(3) ?
C37 C38 C39 C40 . . . . 0.2(4) ?
C43 C38 C39 C40 . . . . 178.7(3) ?
C38 C39 C40 C41 . . . . -0.9(4) ?
C38 C39 C40 C42 . . . . 178.8(3) ?
C39 C40 C41 C36 . . . . 0.4(4) ?
C42 C40 C41 C36 . . . . -179.3(3) ?
C37 C36 C41 C40 . . . . 0.8(4) ?
B1 C36 C41 C40 . . . . 174.6(3) ?
C41 C40 C42 F2 . . . . -109.2(3) ?
C39 C40 C42 F2 . . . . 71.1(3) ?
C41 C40 C42 F3 . . . . 132.5(3) ?
C39 C40 C42 F3 . . . . -47.2(4) ?
C41 C40 C42 F1 . . . . 12.3(4) ?
C39 C40 C42 F1 . . . . -167.4(3) ?
C37 C38 C43 F6A . . . . 172.3(6) ?
C39 C38 C43 F6A . . . . -6.2(7) ?
C37 C38 C43 F5B . . . . 3.8(6) ?
C39 C38 C43 F5B . . . . -174.7(6) ?
C37 C38 C43 F6B . . . . -121.8(5) ?
C39 C38 C43 F6B . . . . 59.6(5) ?
C37 C38 C43 F4 . . . . 86.7(5) ?
C39 C38 C43 F4 . . . . -91.8(5) ?
C37 C38 C43 F5 . . . . -32.2(5) ?
C39 C38 C43 F5 . . . . 149.3(4) ?
C37 C38 C43 F6 . . . . -152.4(4) ?
C39 C38 C43 F6 . . . . 29.1(5) ?
C37 C38 C43 F4B . . . . 124.3(5) ?
C39 C38 C43 F4B . . . . -54.2(6) ?
C37 C38 C43 F4A . . . . 49.2(6) ?
C39 C38 C43 F4A . . . . -129.3(6) ?
C37 C38 C43 F5A . . . . -65.0(6) ?
C39 C38 C43 F5A . . . . 116.5(5) ?
C49 C44 C45 C46 . . . . 0.5(4) ?
B1 C44 C45 C46 . . . . -172.9(3) ?
C44 C45 C46 C47 . . . . 0.7(4) ?
C44 C45 C46 C51 . . . . -177.5(3) ?
C45 C46 C47 C48 . . . . -1.0(4) ?
C51 C46 C47 C48 . . . . 177.2(3) ?
C46 C47 C48 C49 . . . . 0.1(4) ?
C46 C47 C48 C50 . . . . -178.7(3) ?
C47 C48 C49 C44 . . . . 1.2(4) ?
C50 C48 C49 C44 . . . . 179.8(3) ?
C45 C44 C49 C48 . . . . -1.4(4) ?
B1 C44 C49 C48 . . . . 172.1(3) ?
C47 C48 C50 F7 . . . . -167.1(3) ?
C49 C48 C50 F7 . . . . 14.1(4) ?
C47 C48 C50 F8 . . . . -46.1(4) ?
C49 C48 C50 F8 . . . . 135.2(3) ?
C47 C48 C50 F9 . . . . 71.8(3) ?
C49 C48 C50 F9 . . . . -106.9(3) ?
C47 C46 C51 F12 . . . . 157.3(3) ?
C45 C46 C51 F12 . . . . -24.5(4) ?
C47 C46 C51 F11 . . . . -81.0(4) ?
C45 C46 C51 F11 . . . . 97.1(3) ?
C47 C46 C51 F10 . . . . 37.3(4) ?
C45 C46 C51 F10 . . . . -144.5(3) ?
C57 C52 C53 C54 . . . . -1.0(4) ?
B1 C52 C53 C54 . . . . 168.8(3) ?
C52 C53 C54 C55 . . . . 1.9(4) ?
C52 C53 C54 C59 . . . . -173.9(3) ?
C53 C54 C55 C56 . . . . -1.2(4) ?
C59 C54 C55 C56 . . . . 174.6(3) ?
C54 C55 C56 C57 . . . . -0.3(4) ?
C54 C55 C56 C58 . . . . 180.0(3) ?
C55 C56 C57 C52 . . . . 1.3(4) ?
C58 C56 C57 C52 . . . . -179.0(3) ?
C53 C52 C57 C56 . . . . -0.6(4) ?
B1 C52 C57 C56 . . . . -171.2(3) ?
C57 C56 C58 F15 . . . . -169.8(3) ?
C55 C56 C58 F15 . . . . 9.9(4) ?
C57 C56 C58 F13 . . . . 68.2(4) ?
C55 C56 C58 F13 . . . . -112.0(3) ?
C57 C56 C58 F14 . . . . -49.8(4) ?
C55 C56 C58 F14 . . . . 129.9(3) ?
C55 C54 C59 F17 . . . . 16.2(4) ?
C53 C54 C59 F17 . . . . -167.9(3) ?
C55 C54 C59 F16 . . . . 137.3(3) ?
C53 C54 C59 F16 . . . . -46.7(4) ?
C55 C54 C59 F18 . . . . -103.7(3) ?
C53 C54 C59 F18 . . . . 72.3(3) ?
C65 C60 C61 C62 . . . . 1.0(4) ?
B1 C60 C61 C62 . . . . 171.2(3) ?
C60 C61 C62 C63 . . . . 1.2(4) ?
C60 C61 C62 C67 . . . . -174.4(3) ?
C61 C62 C63 C64 . . . . -2.3(4) ?
C67 C62 C63 C64 . . . . 173.2(3) ?
C62 C63 C64 C65 . . . . 1.2(4) ?
C62 C63 C64 C66 . . . . -177.4(3) ?
C63 C64 C65 C60 . . . . 1.0(4) ?
C66 C64 C65 C60 . . . . 179.7(3) ?
C61 C60 C65 C64 . . . . -2.1(4) ?
B1 C60 C65 C64 . . . . -173.2(3) ?
C65 C64 C66 F19 . . . . -174.1(3) ?
C63 C64 C66 F19 . . . . 4.6(5) ?
C65 C64 C66 F21 . . . . 60.3(4) ?
C63 C64 C66 F21 . . . . -121.0(3) ?
C65 C64 C66 F20 . . . . -56.5(4) ?
C63 C64 C66 F20 . . . . 122.2(3) ?
C63 C62 C67 F24 . . . . 135.7(3) ?
C61 C62 C67 F24 . . . . -48.6(4) ?
C63 C62 C67 F22 . . . . 14.4(4) ?
C61 C62 C67 F22 . . . . -170.0(3) ?
C63 C62 C67 F23 . . . . -105.4(3) ?
C61 C62 C67 F23 . . . . 70.3(3) ?
C53 C52 B1 C36 . . . . 142.6(3) ?
C57 C52 B1 C36 . . . . -47.9(3) ?
C53 C52 B1 C60 . . . . -94.8(3) ?
C57 C52 B1 C60 . . . . 74.8(3) ?
C53 C52 B1 C44 . . . . 24.0(4) ?
C57 C52 B1 C44 . . . . -166.5(3) ?
C37 C36 B1 C52 . . . . -24.7(4) ?
C41 C36 B1 C52 . . . . 161.9(3) ?
C37 C36 B1 C60 . . . . -139.0(3) ?
C41 C36 B1 C60 . . . . 47.7(4) ?
C37 C36 B1 C44 . . . . 100.5(3) ?
C41 C36 B1 C44 . . . . -72.8(3) ?
C61 C60 B1 C52 . . . . -97.4(3) ?
C65 C60 B1 C52 . . . . 72.6(3) ?
C61 C60 B1 C36 . . . . 22.3(4) ?
C65 C60 B1 C36 . . . . -167.7(2) ?
C61 C60 B1 C44 . . . . 139.8(3) ?
C65 C60 B1 C44 . . . . -50.2(3) ?
C45 C44 B1 C52 . . . . -136.3(3) ?
C49 C44 B1 C52 . . . . 50.7(4) ?
C45 C44 B1 C36 . . . . 101.6(3) ?
C49 C44 B1 C36 . . . . -71.5(3) ?
C45 C44 B1 C60 . . . . -22.4(4) ?
C49 C44 B1 C60 . . . . 164.5(2) ?
N3 O3 Be1 O2 . . . . 175.2(3) ?
N3 O3 Be1 O1 . . . . -5.5(4) ?
N3 O3 Be1 Na2 . . . . 163.1(6) ?
N3 O3 Be1 Na1 . . . . -3.9(2) ?
N2 O2 Be1 O3 . . . . 4.8(4) ?
Na2 O2 Be1 O3 . . . . -173.9(2) ?
N2 O2 Be1 O1 . . . . -174.5(3) ?
Na2 O2 Be1 O1 . . . . 6.8(4) ?
N2 O2 Be1 Na2 . . . . 178.7(3) ?
N2 O2 Be1 Na1 . . . . -177.8(6) ?
Na2 O2 Be1 Na1 . . . . 3.5(8) ?
N1 O1 Be1 O3 . . . . 176.5(3) ?
Na1 O1 Be1 O3 . . . . 2.4(4) ?
N1 O1 Be1 O2 . . . . -4.2(4) ?
Na1 O1 Be1 O2 . . . . -178.3(2) ?
N1 O1 Be1 Na2 . . . . 0.2(2) ?
Na1 O1 Be1 Na2 . . . . -173.94(11) ?
N1 O1 Be1 Na1 . . . . 174.1(3) ?
C28 O4 C30 C31 . . . . -162.5(6) ?
Na1 O4 C30 C31 . . . . 41.2(9) ?
C34 O5 C32 C33 . . . . -170.4(6) ?
Na2 O5 C32 C33 . . . . 4.9(9) ?
C32 O5 C34 C35 . . . . -72.1(10) ?
Na2 O5 C34 C35 . . . . 112.9(7) ?
C28 O4 C30A C31A . . . . 65.1(10) ?
Na1 O4 C30A C31A . . . . -119.8(7) ?
C34A O5A C32A C33A . . . . 170.2(12) ?
Na2 O5A C32A C33A . . . . -40.0(15) ?
C32A O5A C34A C35A . . . . -172.9(13) ?
Na2 O5A C34A C35A . . . . 40.6(15) ?
